data_4087938
loop_
_publ_author_name
'Khan, Shabana'
'Ahirwar, Saurabh K.'
'Pal, Shiv'
'Parvin, Nasrina'
'Kathewad, Neha'

_publ_section_title
;
 Silicon(II) Bis(trimethylsilyl)amide (LSiN(SiMe3)2, L = PhC(NtBu)2)
 Supported Copper, Silver, and Gold Complexes
;
_journal_issue 22
_journal_name_full Organometallics
_journal_page_first 5401
_journal_paper_doi 10.1021/acs.organomet.5b00745
_journal_volume 34
_journal_year 2015
_chemical_formula_moiety 'C44 H82 Ag2 F6 N6 O6 S2 Si6'
_chemical_formula_sum 'C44 H82 Ag2 F6 N6 O6 S2 Si6'
_chemical_formula_weight 1353.55
_space_group_crystal_system monoclinic
_space_group_IT_number 9
_space_group_name_Hall 'C -2yc'
_space_group_name_H-M_alt 'C 1 c 1'
_atom_sites_solution_hydrogens geom
_audit_creation_method SHELXL-2014/6
_cell_angle_alpha 90
_cell_angle_beta 104.283(7)
_cell_angle_gamma 90
_cell_formula_units_Z 4
_cell_length_a 9.455(3)
_cell_length_b 39.412(11)
_cell_length_c 17.344(5)
_cell_measurement_reflns_used 9629
_cell_measurement_temperature 100(2)
_cell_measurement_theta_max 28.220
_cell_measurement_theta_min 2.283
_cell_volume 6263(3)
_computing_structure_refinement 'SHELXL-2014/6 (Sheldrick, 2014)'
_diffrn_ambient_temperature 100(2)
_diffrn_measured_fraction_theta_full 0.999
_diffrn_measured_fraction_theta_max 0.999
_diffrn_measurement_device_type 'Bruker SMART X2S benchtop diffractometer'
_diffrn_radiation_type MoK\a
_diffrn_radiation_wavelength 0.71073
_diffrn_reflns_av_R_equivalents 0.0638
_diffrn_reflns_av_unetI/netI 0.0370
_diffrn_reflns_Laue_measured_fraction_full 0.999
_diffrn_reflns_Laue_measured_fraction_max 0.999
_diffrn_reflns_limit_h_max 11
_diffrn_reflns_limit_h_min -11
_diffrn_reflns_limit_k_max 47
_diffrn_reflns_limit_k_min -47
_diffrn_reflns_limit_l_max 20
_diffrn_reflns_limit_l_min -20
_diffrn_reflns_number 78269
_diffrn_reflns_point_group_measured_fraction_full 1.000
_diffrn_reflns_point_group_measured_fraction_max 1.000
_diffrn_reflns_theta_full 25.242
_diffrn_reflns_theta_max 25.249
_diffrn_reflns_theta_min 2.282
_exptl_absorpt_coefficient_mu 0.870
_exptl_absorpt_correction_type multi-scan
_exptl_absorpt_process_details 'Sheldrick,G.M.(2012) SADABS.Bruker AXS Inc.,Madison,Wisconsin,USA.'
_exptl_crystal_colour colorless
_exptl_crystal_density_diffrn 1.435
_exptl_crystal_description block
_exptl_crystal_F_000 2800
_exptl_crystal_size_max 0.100
_exptl_crystal_size_mid 0.100
_exptl_crystal_size_min 0.100
_exptl_transmission_factor_max 0.7457
_exptl_transmission_factor_min 0.6743
_refine_diff_density_max 1.687
_refine_diff_density_min -0.939
_refine_diff_density_rms 0.092
_refine_ls_abs_structure_details
;
 Refined as an inversion twin.
;
_refine_ls_abs_structure_Flack 0.02(3)
_refine_ls_extinction_method none
_refine_ls_goodness_of_fit_ref 1.047
_refine_ls_hydrogen_treatment constr
_refine_ls_matrix_type full
_refine_ls_number_parameters 674
_refine_ls_number_reflns 11337
_refine_ls_number_restraints 81
_refine_ls_restrained_S_all 1.133
_refine_ls_R_factor_all 0.0443
_refine_ls_R_factor_gt 0.0407
_refine_ls_shift/su_max 0.018
_refine_ls_shift/su_mean 0.000
_refine_ls_structure_factor_coef Fsqd
_refine_ls_weighting_details 'w=1/[\s^2^(Fo^2^)+(0.0508P)^2^+29.2459P] where P=(Fo^2^+2Fc^2^)/3'
_refine_ls_weighting_scheme calc
_refine_ls_wR_factor_gt 0.1013
_refine_ls_wR_factor_ref 0.1043
_reflns_Friedel_coverage 0.996
_reflns_Friedel_fraction_full 1.000
_reflns_Friedel_fraction_max 1.000
_reflns_number_gt 10747
_reflns_number_total 11337
_reflns_threshold_expression 'I > 2\s(I)'
_cod_data_source_file om5b00745_si_003.cif
_cod_data_source_block NS_3
_cod_original_cell_volume 6264(3)
_cod_original_sg_symbol_H-M 'C c'
_cod_database_code 4087938
_shelx_space_group_comment
;
The symmetry employed for this shelxl refinement is uniquely defined
by the following loop, which should always be used as a source of
symmetry information in preference to the above space-group names.
They are only intended as comments.
;
_shelxl_version_number 2014/6

loop_
_space_group_symop_operation_xyz
'x, y, z'
'x, -y, z+1/2'
'x+1/2, y+1/2, z'
'x+1/2, -y+1/2, z+1/2'

loop_
_atom_site_label
_atom_site_type_symbol
_atom_site_fract_x
_atom_site_fract_y
_atom_site_fract_z
_atom_site_U_iso_or_equiv
_atom_site_adp_type
_atom_site_occupancy
_atom_site_site_symmetry_order
_atom_site_calc_flag
_atom_site_refinement_flags_posn
_atom_site_refinement_flags_adp
Ag1 Ag 0.09352(5) 0.88750(2) 0.10207(3) 0.02787(14) Uani 1 1 d D .
Ag2 Ag -0.09028(6) 0.86385(2) -0.10055(3) 0.03176(15) Uani 1 1 d D .
S1 S -0.0011(2) 0.80624(5) 0.08112(11) 0.0258(4) Uani 1 1 d . .
S2 S -0.2352(2) 0.91292(5) 0.01244(12) 0.0345(5) Uani 1 1 d D .
Si4 Si -0.0105(2) 0.84981(4) -0.21433(10) 0.0163(4) Uani 1 1 d . .
N1 N -0.0125(6) 0.80488(14) -0.2393(3) 0.0191(12) Uani 1 1 d . .
Si5 Si 0.0415(2) 0.87122(5) -0.37648(11) 0.0218(4) Uani 1 1 d . .
Si1 Si 0.2678(2) 0.91570(5) 0.20019(11) 0.0167(4) Uani 1 1 d . .
N5 N 0.2256(6) 0.90971(14) 0.2970(3) 0.0168(11) Uani 1 1 d . .
Si3 Si 0.2695(2) 0.97492(5) 0.09633(12) 0.0266(4) Uani 1 1 d . .
F1 F -0.2497(6) 0.79229(15) -0.0183(3) 0.0501(13) Uani 1 1 d . U
F2 F -0.2071(6) 0.76351(14) 0.0899(3) 0.0471(13) Uani 1 1 d . U
F3 F -0.2704(7) 0.81525(16) 0.0910(4) 0.0593(15) Uani 1 1 d . U
F4 F -0.2124(13) 0.9754(3) -0.0239(7) 0.129(4) Uani 1 1 d D U
F5 F -0.3294(7) 0.94625(18) -0.1180(4) 0.0620(16) Uani 1 1 d D U
F6 F -0.4267(9) 0.9602(2) -0.0295(5) 0.096(2) Uani 1 1 d D U
C1 C -0.0521(9) 0.94201(18) -0.2189(5) 0.0282(16) Uani 1 1 d . .
H1A H 0.0336 0.9501 -0.2357 0.042 Uiso 1 1 calc R U
H1B H -0.0206 0.9308 -0.1671 0.042 Uiso 1 1 calc R U
H1C H -0.1152 0.9613 -0.2145 0.042 Uiso 1 1 calc R U
O1 O -0.0102(7) 0.83902(15) 0.0403(3) 0.0368(13) Uani 1 1 d . U
O4 O 0.0432(7) 0.80896(16) 0.1658(3) 0.0398(14) Uani 1 1 d . U
O3 O 0.0644(8) 0.7798(2) 0.0459(4) 0.0552(18) Uani 1 1 d . U
N6 N 0.3412(6) 0.95491(14) 0.1892(3) 0.0197(12) Uani 1 1 d . .
N2 N 0.1783(6) 0.83338(14) -0.1837(3) 0.0185(12) Uani 1 1 d . .
Si6 Si -0.1548(2) 0.91140(5) -0.29347(12) 0.0211(4) Uani 1 1 d . .
N4 N 0.4021(6) 0.88623(13) 0.2602(3) 0.0167(11) Uani 1 1 d . .
C2 C 0.3231(7) 0.88459(16) 0.3144(4) 0.0158(13) Uani 1 1 d . .
C3 C 0.3430(7) 0.85917(18) 0.3793(4) 0.0188(14) Uani 1 1 d . .
Si2 Si 0.4583(2) 0.97801(5) 0.26581(13) 0.0246(4) Uani 1 1 d . .
O2 O -0.0978(8) 0.9088(2) -0.0114(4) 0.0601(19) Uani 1 1 d D U
C4 C -0.2629(9) 0.7987(2) -0.3108(7) 0.046(2) Uani 1 1 d . .
H4A H -0.2429 0.8128 -0.3535 0.069 Uiso 1 1 calc R U
H4B H -0.2918 0.8133 -0.2715 0.069 Uiso 1 1 calc R U
H4C H -0.3421 0.7828 -0.3332 0.069 Uiso 1 1 calc R U
C5 C -0.1264(9) 0.77900(19) -0.2709(4) 0.0270(16) Uani 1 1 d . .
C6 C -0.0790(10) 0.7574(2) -0.3344(5) 0.039(2) Uani 1 1 d . .
H6A H 0.0129 0.7458 -0.3101 0.059 Uiso 1 1 calc R U
H6B H -0.0653 0.7721 -0.3775 0.059 Uiso 1 1 calc R U
H6C H -0.1546 0.7405 -0.3559 0.059 Uiso 1 1 calc R U
C7 C -0.1534(11) 0.7565(2) -0.2060(5) 0.042(2) Uani 1 1 d . .
H7A H -0.1795 0.7704 -0.1648 0.063 Uiso 1 1 calc R U
H7B H -0.0647 0.7435 -0.1825 0.063 Uiso 1 1 calc R U
H7C H -0.2334 0.7408 -0.2283 0.063 Uiso 1 1 calc R U
C8 C 0.1279(7) 0.80178(17) -0.1988(4) 0.0167(13) Uani 1 1 d . .
C9 C 0.3162(7) 0.84678(17) -0.1317(4) 0.0197(14) Uani 1 1 d . .
C10 C 0.3192(9) 0.88415(19) -0.1503(5) 0.0315(18) Uani 1 1 d . .
H10A H 0.2306 0.8950 -0.1424 0.047 Uiso 1 1 calc R U
H10B H 0.3239 0.8871 -0.2058 0.047 Uiso 1 1 calc R U
H10C H 0.4050 0.8946 -0.1149 0.047 Uiso 1 1 calc R U
C11 C 0.3181(10) 0.8420(2) -0.0439(5) 0.0355(19) Uani 1 1 d . .
H11A H 0.3151 0.8178 -0.0321 0.053 Uiso 1 1 calc R U
H11B H 0.2329 0.8533 -0.0327 0.053 Uiso 1 1 calc R U
H11C H 0.4075 0.8520 -0.0106 0.053 Uiso 1 1 calc R U
C12 C 0.4498(9) 0.8290(2) -0.1487(6) 0.0366(19) Uani 1 1 d . .
H12A H 0.4477 0.8314 -0.2053 0.055 Uiso 1 1 calc R U
H12B H 0.4478 0.8049 -0.1355 0.055 Uiso 1 1 calc R U
H12C H 0.5391 0.8393 -0.1164 0.055 Uiso 1 1 calc R U
C13 C 0.2117(8) 0.76996(17) -0.1738(4) 0.0210(14) Uani 1 1 d . .
C14 C 0.2164(9) 0.75601(19) -0.1002(4) 0.0263(16) Uani 1 1 d . .
H14 H 0.1611 0.7658 -0.0670 0.032 Uiso 1 1 calc R U
C15 C 0.3022(9) 0.72754(19) -0.0747(5) 0.0327(18) Uani 1 1 d . .
H15 H 0.3041 0.7176 -0.0245 0.039 Uiso 1 1 calc R U
C16 C 0.3848(9) 0.71377(19) -0.1224(5) 0.0318(18) Uani 1 1 d . .
H16 H 0.4457 0.6948 -0.1042 0.038 Uiso 1 1 calc R U
C17 C 0.3796(9) 0.7273(2) -0.1960(5) 0.0319(18) Uani 1 1 d . .
H17 H 0.4341 0.7173 -0.2293 0.038 Uiso 1 1 calc R U
C18 C 0.2937(8) 0.75599(18) -0.2217(4) 0.0244(15) Uani 1 1 d . .
H18 H 0.2916 0.7658 -0.2720 0.029 Uiso 1 1 calc R U
N3 N -0.0440(6) 0.87550(14) -0.2976(3) 0.0182(12) Uani 1 1 d . .
C19 C -0.2099(10) 0.9341(2) -0.3907(5) 0.037(2) Uani 1 1 d . .
H19A H -0.2732 0.9194 -0.4301 0.055 Uiso 1 1 calc R U
H19B H -0.1227 0.9400 -0.4088 0.055 Uiso 1 1 calc R U
H19C H -0.2628 0.9549 -0.3842 0.055 Uiso 1 1 calc R U
C20 C -0.3314(8) 0.8992(2) -0.2712(5) 0.0317(17) Uani 1 1 d . .
H20A H -0.3135 0.8918 -0.2156 0.048 Uiso 1 1 calc R U
H20B H -0.3761 0.8806 -0.3063 0.048 Uiso 1 1 calc R U
H20C H -0.3973 0.9188 -0.2798 0.048 Uiso 1 1 calc R U
C21 C 0.1648(11) 0.8338(2) -0.3681(5) 0.039(2) Uani 1 1 d . .
H21A H 0.1079 0.8129 -0.3695 0.059 Uiso 1 1 calc R U
H21B H 0.2398 0.8349 -0.3179 0.059 Uiso 1 1 calc R U
H21C H 0.2116 0.8338 -0.4127 0.059 Uiso 1 1 calc R U
C22 C 0.1619(10) 0.9086(2) -0.3783(5) 0.0325(18) Uani 1 1 d . .
H22A H 0.2269 0.9120 -0.3253 0.049 Uiso 1 1 calc R U
H22B H 0.1017 0.9289 -0.3937 0.049 Uiso 1 1 calc R U
H22C H 0.2203 0.9046 -0.4169 0.049 Uiso 1 1 calc R U
C23 C -0.0962(11) 0.8656(2) -0.4731(5) 0.038(2) Uani 1 1 d . .
H23A H -0.1379 0.8877 -0.4923 0.057 Uiso 1 1 calc R U
H23B H -0.1740 0.8505 -0.4656 0.057 Uiso 1 1 calc R U
H23C H -0.0491 0.8557 -0.5122 0.057 Uiso 1 1 calc R U
C24 C -0.1927(9) 0.79452(19) 0.0597(5) 0.0279(16) Uani 1 1 d . .
C25 C -0.3028(9) 0.9510(2) -0.0414(5) 0.037(2) Uani 1 1 d D .
O5 O -0.3570(12) 0.8909(3) -0.0116(7) 0.093(3) Uani 1 1 d D U
O6 O -0.2081(8) 0.9226(2) 0.0938(4) 0.0567(18) Uani 1 1 d D U
C26 C 0.0942(8) 0.9167(2) 0.3284(5) 0.0272(16) Uani 1 1 d . .
C27 C 0.1390(10) 0.9201(3) 0.4180(5) 0.051(3) Uani 1 1 d . .
H27A H 0.2097 0.9386 0.4326 0.076 Uiso 1 1 calc R U
H27B H 0.1835 0.8989 0.4416 0.076 Uiso 1 1 calc R U
H27C H 0.0528 0.9251 0.4379 0.076 Uiso 1 1 calc R U
C28 C 0.0298(12) 0.9488(3) 0.2875(7) 0.055(3) Uani 1 1 d . .
H28A H 0.0060 0.9455 0.2298 0.082 Uiso 1 1 calc R U
H28B H 0.1006 0.9673 0.3021 0.082 Uiso 1 1 calc R U
H28C H -0.0592 0.9545 0.3041 0.082 Uiso 1 1 calc R U
C29 C -0.0168(10) 0.8877(3) 0.3054(6) 0.048(2) Uani 1 1 d . .
H29A H 0.0285 0.8663 0.3275 0.072 Uiso 1 1 calc R U
H29B H -0.0482 0.8860 0.2473 0.072 Uiso 1 1 calc R U
H29C H -0.1016 0.8924 0.3268 0.072 Uiso 1 1 calc R U
C30 C 0.2753(8) 0.82794(18) 0.3674(4) 0.0234(15) Uani 1 1 d . .
H30 H 0.2086 0.8230 0.3180 0.028 Uiso 1 1 calc R U
C31 C 0.3039(9) 0.8036(2) 0.4273(5) 0.0308(18) Uani 1 1 d . .
H31 H 0.2570 0.7821 0.4190 0.037 Uiso 1 1 calc R U
C32 C 0.4009(9) 0.8109(2) 0.4986(5) 0.0315(18) Uani 1 1 d . .
H32 H 0.4221 0.7941 0.5391 0.038 Uiso 1 1 calc R U
C33 C 0.4680(8) 0.8424(2) 0.5123(5) 0.0293(16) Uani 1 1 d . .
H33 H 0.5335 0.8473 0.5621 0.035 Uiso 1 1 calc R U
C34 C 0.4386(8) 0.86654(19) 0.4525(4) 0.0254(15) Uani 1 1 d . .
H34 H 0.4836 0.8882 0.4614 0.030 Uiso 1 1 calc R U
C35 C 0.5127(8) 0.86360(18) 0.2419(5) 0.0243(15) Uani 1 1 d . .
C36 C 0.6248(9) 0.8523(2) 0.3162(6) 0.039(2) Uani 1 1 d . .
H36A H 0.5780 0.8375 0.3479 0.059 Uiso 1 1 calc R U
H36B H 0.6651 0.8723 0.3478 0.059 Uiso 1 1 calc R U
H36C H 0.7036 0.8400 0.3009 0.059 Uiso 1 1 calc R U
C37 C 0.5866(9) 0.88442(19) 0.1881(5) 0.0284(16) Uani 1 1 d . .
H37A H 0.6345 0.9042 0.2174 0.043 Uiso 1 1 calc R U
H37B H 0.5130 0.8919 0.1410 0.043 Uiso 1 1 calc R U
H37C H 0.6595 0.8704 0.1717 0.043 Uiso 1 1 calc R U
C38 C 0.4379(10) 0.83283(19) 0.1946(6) 0.036(2) Uani 1 1 d . .
H38A H 0.3565 0.8406 0.1515 0.054 Uiso 1 1 calc R U
H38B H 0.4009 0.8177 0.2301 0.054 Uiso 1 1 calc R U
H38C H 0.5085 0.8205 0.1721 0.054 Uiso 1 1 calc R U
C39 C 0.6339(10) 0.9878(2) 0.2402(6) 0.041(2) Uani 1 1 d . .
H39A H 0.6204 1.0072 0.2037 0.062 Uiso 1 1 calc R U
H39B H 0.6656 0.9680 0.2146 0.062 Uiso 1 1 calc R U
H39C H 0.7082 0.9933 0.2888 0.062 Uiso 1 1 calc R U
C40 C 0.5132(9) 0.9547(2) 0.3620(5) 0.0347(19) Uani 1 1 d . .
H40A H 0.5811 0.9365 0.3575 0.052 Uiso 1 1 calc R U
H40B H 0.4264 0.9450 0.3750 0.052 Uiso 1 1 calc R U
H40C H 0.5610 0.9705 0.4043 0.052 Uiso 1 1 calc R U
C41 C 0.3596(10) 1.0168(2) 0.2837(6) 0.038(2) Uani 1 1 d . .
H41A H 0.2709 1.0103 0.2997 0.057 Uiso 1 1 calc R U
H41B H 0.3332 1.0303 0.2348 0.057 Uiso 1 1 calc R U
H41C H 0.4226 1.0303 0.3260 0.057 Uiso 1 1 calc R U
C42 C 0.0847(10) 0.9922(2) 0.0938(6) 0.038(2) Uani 1 1 d . .
H42A H 0.0915 1.0080 0.1384 0.057 Uiso 1 1 calc R U
H42B H 0.0187 0.9736 0.0982 0.057 Uiso 1 1 calc R U
H42C H 0.0467 1.0043 0.0436 0.057 Uiso 1 1 calc R U
C43 C 0.2619(15) 0.9456(2) 0.0102(5) 0.053(3) Uani 1 1 d . .
H43A H 0.1785 0.9302 0.0046 0.080 Uiso 1 1 calc R U
H43B H 0.3523 0.9323 0.0198 0.080 Uiso 1 1 calc R U
H43C H 0.2509 0.9589 -0.0386 0.080 Uiso 1 1 calc R U
C44 C 0.3882(10) 1.0106(2) 0.0792(5) 0.0362(19) Uani 1 1 d . .
H44A H 0.4857 1.0019 0.0802 0.054 Uiso 1 1 calc R U
H44B H 0.3954 1.0277 0.1212 0.054 Uiso 1 1 calc R U
H44C H 0.3456 1.0210 0.0273 0.054 Uiso 1 1 calc R U

loop_
_atom_site_aniso_label
_atom_site_aniso_U_11
_atom_site_aniso_U_22
_atom_site_aniso_U_33
_atom_site_aniso_U_23
_atom_site_aniso_U_13
_atom_site_aniso_U_12
Ag1 0.0283(3) 0.0377(3) 0.0147(2) -0.0032(2) -0.0003(2) -0.0092(3)
Ag2 0.0390(3) 0.0396(3) 0.0209(3) -0.0030(3) 0.0155(2) 0.0059(3)
S1 0.0238(9) 0.0338(10) 0.0210(9) 0.0012(7) 0.0081(7) -0.0058(7)
S2 0.0341(10) 0.0299(10) 0.0296(10) 0.0038(8) -0.0108(8) -0.0065(8)
Si4 0.0186(9) 0.0162(9) 0.0152(9) -0.0016(7) 0.0061(7) -0.0002(7)
N1 0.024(3) 0.015(3) 0.015(3) -0.002(2) 0.000(2) -0.005(2)
Si5 0.0304(11) 0.0211(10) 0.0155(9) -0.0011(7) 0.0086(8) -0.0034(8)
Si1 0.0173(9) 0.0174(9) 0.0145(9) -0.0007(7) 0.0020(7) -0.0004(7)
N5 0.015(3) 0.022(3) 0.014(3) -0.001(2) 0.005(2) 0.004(2)
Si3 0.0383(12) 0.0178(10) 0.0214(10) 0.0043(8) 0.0032(9) 0.0009(8)
F1 0.047(2) 0.055(2) 0.044(2) 0.002(2) 0.0032(19) -0.014(2)
F2 0.051(2) 0.046(2) 0.046(2) 0.0044(19) 0.0140(19) -0.0127(19)
F3 0.052(2) 0.062(3) 0.068(3) -0.007(2) 0.023(2) 0.005(2)
F4 0.129(4) 0.113(4) 0.130(4) 0.010(3) -0.001(3) -0.007(3)
F5 0.061(3) 0.075(3) 0.049(2) 0.013(2) 0.014(2) 0.016(2)
F6 0.093(3) 0.107(3) 0.088(3) -0.002(3) 0.024(2) 0.048(3)
C1 0.030(4) 0.019(4) 0.034(4) -0.004(3) 0.005(3) 0.000(3)
O1 0.0396(17) 0.0363(17) 0.0336(17) 0.0024(13) 0.0069(13) -0.0061(13)
O4 0.041(2) 0.045(2) 0.031(2) 0.006(2) 0.0047(19) -0.009(2)
O3 0.053(3) 0.060(3) 0.058(3) -0.006(2) 0.026(2) 0.009(2)
N6 0.025(3) 0.014(3) 0.020(3) 0.003(2) 0.005(2) -0.001(2)
N2 0.016(3) 0.019(3) 0.019(3) -0.001(2) 0.002(2) 0.001(2)
Si6 0.0228(10) 0.0177(9) 0.0213(10) -0.0007(7) 0.0025(8) 0.0028(7)
N4 0.018(3) 0.016(3) 0.014(3) 0.001(2) 0.001(2) 0.000(2)
C2 0.017(3) 0.014(3) 0.015(3) -0.003(2) 0.001(3) -0.003(2)
C3 0.018(3) 0.024(3) 0.014(3) 0.003(3) 0.004(3) 0.001(3)
Si2 0.0220(10) 0.0161(9) 0.0321(11) -0.0016(8) -0.0003(8) -0.0001(7)
O2 0.060(2) 0.062(2) 0.058(2) -0.0047(14) 0.0127(14) 0.0092(14)
C4 0.026(4) 0.025(4) 0.072(7) 0.003(4) -0.015(4) -0.006(3)
C5 0.031(4) 0.026(4) 0.020(4) 0.000(3) -0.001(3) -0.009(3)
C6 0.048(5) 0.037(5) 0.030(4) -0.009(4) 0.005(4) -0.014(4)
C7 0.044(5) 0.043(5) 0.038(5) -0.001(4) 0.010(4) -0.025(4)
C8 0.020(3) 0.017(3) 0.013(3) -0.002(2) 0.004(3) -0.001(3)
C9 0.018(3) 0.017(3) 0.023(4) -0.005(3) 0.004(3) -0.002(3)
C10 0.032(4) 0.024(4) 0.032(4) -0.002(3) -0.003(3) -0.005(3)
C11 0.035(4) 0.040(5) 0.026(4) -0.002(3) -0.002(3) -0.016(4)
C12 0.019(4) 0.043(5) 0.044(5) -0.010(4) 0.002(3) 0.000(3)
C13 0.023(3) 0.021(3) 0.015(3) -0.004(3) -0.004(3) -0.004(3)
C14 0.033(4) 0.024(4) 0.021(4) 0.001(3) 0.005(3) -0.004(3)
C15 0.043(5) 0.022(4) 0.029(4) 0.005(3) 0.001(4) -0.001(3)
C16 0.031(4) 0.020(4) 0.041(5) -0.003(3) 0.000(4) 0.003(3)
C17 0.036(4) 0.030(4) 0.030(4) -0.005(3) 0.009(4) 0.004(3)
C18 0.029(4) 0.021(3) 0.024(4) -0.002(3) 0.008(3) -0.003(3)
N3 0.028(3) 0.014(3) 0.014(3) -0.004(2) 0.008(2) 0.004(2)
C19 0.045(5) 0.032(4) 0.030(4) 0.007(3) 0.004(4) 0.017(4)
C20 0.021(4) 0.032(4) 0.040(5) -0.006(4) 0.004(3) 0.005(3)
C21 0.062(6) 0.034(4) 0.032(4) 0.001(4) 0.031(4) 0.011(4)
C22 0.038(4) 0.038(4) 0.022(4) 0.000(3) 0.009(3) -0.013(4)
C23 0.053(6) 0.037(5) 0.021(4) -0.008(3) 0.005(4) -0.013(4)
C24 0.029(4) 0.025(4) 0.029(4) -0.002(3) 0.006(3) 0.000(3)
C25 0.025(4) 0.029(4) 0.049(5) -0.014(4) -0.005(4) -0.003(3)
O5 0.091(4) 0.085(4) 0.094(4) 0.007(3) 0.005(3) -0.013(3)
O6 0.051(3) 0.075(3) 0.047(3) 0.007(2) 0.018(2) 0.000(2)
C26 0.020(4) 0.037(4) 0.026(4) 0.000(3) 0.009(3) 0.006(3)
C27 0.035(5) 0.096(8) 0.025(4) -0.014(5) 0.014(4) 0.009(5)
C28 0.050(6) 0.059(6) 0.066(7) 0.022(5) 0.035(5) 0.033(5)
C29 0.027(4) 0.071(7) 0.051(6) -0.004(5) 0.019(4) -0.011(4)
C30 0.027(4) 0.027(4) 0.020(4) 0.000(3) 0.013(3) 0.001(3)
C31 0.044(5) 0.024(4) 0.031(4) 0.002(3) 0.022(4) -0.001(3)
C32 0.034(4) 0.037(4) 0.026(4) 0.014(3) 0.013(3) 0.011(3)
C33 0.027(4) 0.034(4) 0.024(4) 0.009(3) 0.001(3) 0.003(3)
C34 0.026(4) 0.025(4) 0.022(4) 0.004(3) 0.001(3) -0.001(3)
C35 0.025(4) 0.019(3) 0.031(4) 0.006(3) 0.011(3) -0.002(3)
C36 0.029(4) 0.045(5) 0.050(5) 0.023(4) 0.019(4) 0.013(4)
C37 0.026(4) 0.028(4) 0.035(4) 0.004(3) 0.015(3) 0.002(3)
C38 0.051(5) 0.017(4) 0.051(5) -0.009(3) 0.034(4) -0.003(3)
C39 0.031(4) 0.040(5) 0.052(6) 0.004(4) 0.009(4) -0.005(4)
C40 0.035(4) 0.024(4) 0.037(5) -0.001(3) -0.006(4) -0.009(3)
C41 0.036(5) 0.030(4) 0.042(5) -0.015(4) -0.005(4) 0.001(4)
C42 0.033(4) 0.031(4) 0.041(5) 0.012(4) -0.009(4) 0.005(4)
C43 0.110(9) 0.030(5) 0.023(4) -0.001(4) 0.023(5) -0.011(5)
C44 0.045(5) 0.028(4) 0.038(5) 0.008(4) 0.013(4) -0.007(4)

loop_
_atom_type_symbol
_atom_type_description
_atom_type_scat_dispersion_real
_atom_type_scat_dispersion_imag
_atom_type_scat_source
C C 0.0033 0.0016 'International Tables Vol C Tables 4.2.6.8 and 6.1.1.4'
N N 0.0061 0.0033 'International Tables Vol C Tables 4.2.6.8 and 6.1.1.4'
O O 0.0106 0.0060 'International Tables Vol C Tables 4.2.6.8 and 6.1.1.4'
F F 0.0171 0.0103 'International Tables Vol C Tables 4.2.6.8 and 6.1.1.4'
Si Si 0.0817 0.0704 'International Tables Vol C Tables 4.2.6.8 and 6.1.1.4'
S S 0.1246 0.1234 'International Tables Vol C Tables 4.2.6.8 and 6.1.1.4'
Ag Ag -0.8971 1.1015 'International Tables Vol C Tables 4.2.6.8 and 6.1.1.4'
H H 0.0000 0.0000 'International Tables Vol C Tables 4.2.6.8 and 6.1.1.4'

loop_
_geom_angle_atom_site_label_1
_geom_angle_atom_site_label_2
_geom_angle_atom_site_label_3
_geom_angle
O1 Ag1 Si1 151.80(16)
O1 Ag1 O2 76.4(2)
Si1 Ag1 O2 131.71(19)
Si4 Ag2 O2 142.7(2)
Si4 Ag2 O1 129.04(15)
O2 Ag2 O1 73.3(2)
O3 S1 O4 116.6(4)
O3 S1 O1 114.6(4)
O4 S1 O1 113.5(4)
O3 S1 C24 104.1(4)
O4 S1 C24 104.7(4)
O1 S1 C24 100.9(4)
O5 S2 O6 113.0(6)
O5 S2 O2 124.1(6)
O6 S2 O2 110.7(4)
O5 S2 C25 101.4(5)
O6 S2 C25 104.2(4)
O2 S2 C25 100.0(4)
N3 Si4 N1 112.5(3)
N3 Si4 N2 114.2(3)
N1 Si4 N2 71.4(3)
N3 Si4 C8 124.5(3)
N1 Si4 C8 36.2(3)
N2 Si4 C8 35.9(2)
N3 Si4 Ag2 122.3(2)
N1 Si4 Ag2 116.2(2)
N2 Si4 Ag2 109.22(19)
C8 Si4 Ag2 113.03(18)
C8 N1 C5 131.5(6)
C8 N1 Si4 90.8(4)
C5 N1 Si4 136.0(5)
N3 Si5 C23 110.9(4)
N3 Si5 C21 114.5(3)
C23 Si5 C21 105.1(4)
N3 Si5 C22 109.7(3)
C23 Si5 C22 111.8(4)
C21 Si5 C22 104.7(4)
N6 Si1 N5 113.6(3)
N6 Si1 N4 112.8(3)
N5 Si1 N4 71.1(3)
N6 Si1 C2 124.5(3)
N5 Si1 C2 35.9(2)
N4 Si1 C2 36.0(3)
N6 Si1 Ag1 125.2(2)
N5 Si1 Ag1 109.40(19)
N4 Si1 Ag1 112.05(19)
C2 Si1 Ag1 110.29(17)
C2 N5 C26 129.8(6)
C2 N5 Si1 90.5(4)
C26 N5 Si1 134.1(5)
N6 Si3 C42 109.3(4)
N6 Si3 C44 111.7(4)
C42 Si3 C44 108.4(4)
N6 Si3 C43 112.4(4)
C42 Si3 C43 110.8(5)
C44 Si3 C43 104.1(4)
Si6 C1 H1A 109.5
Si6 C1 H1B 109.5
H1A C1 H1B 109.5
Si6 C1 H1C 109.5
H1A C1 H1C 109.5
H1B C1 H1C 109.5
S1 O1 Ag1 122.8(3)
S1 O1 Ag2 139.9(4)
Ag1 O1 Ag2 96.8(2)
Si1 N6 Si2 125.2(3)
Si1 N6 Si3 115.2(3)
Si2 N6 Si3 119.0(3)
C8 N2 C9 131.9(6)
C8 N2 Si4 89.8(4)
C9 N2 Si4 133.6(4)
N3 Si6 C1 109.5(3)
N3 Si6 C19 112.5(3)
C1 Si6 C19 107.4(4)
N3 Si6 C20 111.8(3)
C1 Si6 C20 111.3(4)
C19 Si6 C20 104.2(4)
C2 N4 C35 132.3(6)
C2 N4 Si1 90.1(4)
C35 N4 Si1 133.6(5)
N5 C2 N4 106.2(6)
N5 C2 C3 128.6(6)
N4 C2 C3 125.2(6)
N5 C2 Si1 53.6(3)
N4 C2 Si1 53.9(3)
C3 C2 Si1 169.1(5)
C30 C3 C34 119.6(7)
C30 C3 C2 121.5(6)
C34 C3 C2 118.8(6)
N6 Si2 C41 107.7(3)
N6 Si2 C39 111.0(4)
C41 Si2 C39 112.6(4)
N6 Si2 C40 114.0(3)
C41 Si2 C40 107.2(4)
C39 Si2 C40 104.4(4)
S2 O2 Ag2 116.1(4)
S2 O2 Ag1 109.8(4)
Ag2 O2 Ag1 97.6(3)
C5 C4 H4A 109.5
C5 C4 H4B 109.5
H4A C4 H4B 109.5
C5 C4 H4C 109.5
H4A C4 H4C 109.5
H4B C4 H4C 109.5
N1 C5 C7 111.7(6)
N1 C5 C4 105.9(6)
C7 C5 C4 111.2(8)
N1 C5 C6 109.3(6)
C7 C5 C6 109.9(7)
C4 C5 C6 108.7(7)
C5 C6 H6A 109.5
C5 C6 H6B 109.5
H6A C6 H6B 109.5
C5 C6 H6C 109.5
H6A C6 H6C 109.5
H6B C6 H6C 109.5
C5 C7 H7A 109.5
C5 C7 H7B 109.5
H7A C7 H7B 109.5
C5 C7 H7C 109.5
H7A C7 H7C 109.5
H7B C7 H7C 109.5
N2 C8 N1 106.0(6)
N2 C8 C13 126.1(6)
N1 C8 C13 127.9(6)
N2 C8 Si4 54.2(3)
N1 C8 Si4 53.1(3)
C13 C8 Si4 169.1(5)
N2 C9 C10 106.1(6)
N2 C9 C11 110.7(6)
C10 C9 C11 109.6(6)
N2 C9 C12 111.1(6)
C10 C9 C12 110.1(7)
C11 C9 C12 109.1(7)
C9 C10 H10A 109.5
C9 C10 H10B 109.5
H10A C10 H10B 109.5
C9 C10 H10C 109.5
H10A C10 H10C 109.5
H10B C10 H10C 109.5
C9 C11 H11A 109.5
C9 C11 H11B 109.5
H11A C11 H11B 109.5
C9 C11 H11C 109.5
H11A C11 H11C 109.5
H11B C11 H11C 109.5
C9 C12 H12A 109.5
C9 C12 H12B 109.5
H12A C12 H12B 109.5
C9 C12 H12C 109.5
H12A C12 H12C 109.5
H12B C12 H12C 109.5
C14 C13 C18 120.1(7)
C14 C13 C8 119.9(7)
C18 C13 C8 119.8(6)
C13 C14 C15 119.9(8)
C13 C14 H14 120.1
C15 C14 H14 120.1
C16 C15 C14 119.9(8)
C16 C15 H15 120.1
C14 C15 H15 120.1
C17 C16 C15 120.5(7)
C17 C16 H16 119.7
C15 C16 H16 119.7
C16 C17 C18 119.7(7)
C16 C17 H17 120.2
C18 C17 H17 120.2
C13 C18 C17 119.9(7)
C13 C18 H18 120.1
C17 C18 H18 120.1
Si4 N3 Si5 124.7(3)
Si4 N3 Si6 114.9(3)
Si5 N3 Si6 119.8(3)
Si6 C19 H19A 109.5
Si6 C19 H19B 109.5
H19A C19 H19B 109.5
Si6 C19 H19C 109.5
H19A C19 H19C 109.5
H19B C19 H19C 109.5
Si6 C20 H20A 109.5
Si6 C20 H20B 109.5
H20A C20 H20B 109.5
Si6 C20 H20C 109.5
H20A C20 H20C 109.5
H20B C20 H20C 109.5
Si5 C21 H21A 109.5
Si5 C21 H21B 109.5
H21A C21 H21B 109.5
Si5 C21 H21C 109.5
H21A C21 H21C 109.5
H21B C21 H21C 109.5
Si5 C22 H22A 109.5
Si5 C22 H22B 109.5
H22A C22 H22B 109.5
Si5 C22 H22C 109.5
H22A C22 H22C 109.5
H22B C22 H22C 109.5
Si5 C23 H23A 109.5
Si5 C23 H23B 109.5
H23A C23 H23B 109.5
Si5 C23 H23C 109.5
H23A C23 H23C 109.5
H23B C23 H23C 109.5
F3 C24 F1 109.7(7)
F3 C24 F2 106.5(7)
F1 C24 F2 106.3(6)
F3 C24 S1 113.0(6)
F1 C24 S1 111.0(6)
F2 C24 S1 110.0(5)
F4 C25 F6 109.3(10)
F4 C25 F5 107.5(10)
F6 C25 F5 104.5(7)
F4 C25 S2 112.0(7)
F6 C25 S2 111.9(8)
F5 C25 S2 111.4(6)
N5 C26 C28 104.9(6)
N5 C26 C27 110.0(6)
C28 C26 C27 112.7(8)
N5 C26 C29 110.2(6)
C28 C26 C29 109.4(8)
C27 C26 C29 109.5(8)
C26 C27 H27A 109.5
C26 C27 H27B 109.5
H27A C27 H27B 109.5
C26 C27 H27C 109.5
H27A C27 H27C 109.5
H27B C27 H27C 109.5
C26 C28 H28A 109.5
C26 C28 H28B 109.5
H28A C28 H28B 109.5
C26 C28 H28C 109.5
H28A C28 H28C 109.5
H28B C28 H28C 109.5
C26 C29 H29A 109.5
C26 C29 H29B 109.5
H29A C29 H29B 109.5
C26 C29 H29C 109.5
H29A C29 H29C 109.5
H29B C29 H29C 109.5
C3 C30 C31 120.4(7)
C3 C30 H30 119.8
C31 C30 H30 119.8
C32 C31 C30 119.4(7)
C32 C31 H31 120.3
C30 C31 H31 120.3
C31 C32 C33 121.1(7)
C31 C32 H32 119.5
C33 C32 H32 119.5
C34 C33 C32 119.2(7)
C34 C33 H33 120.4
C32 C33 H33 120.4
C33 C34 C3 120.2(7)
C33 C34 H34 119.9
C3 C34 H34 119.9
N4 C35 C36 112.3(6)
N4 C35 C37 105.2(6)
C36 C35 C37 110.2(6)
N4 C35 C38 109.7(6)
C36 C35 C38 110.8(7)
C37 C35 C38 108.5(6)
C35 C36 H36A 109.5
C35 C36 H36B 109.5
H36A C36 H36B 109.5
C35 C36 H36C 109.5
H36A C36 H36C 109.5
H36B C36 H36C 109.5
C35 C37 H37A 109.5
C35 C37 H37B 109.5
H37A C37 H37B 109.5
C35 C37 H37C 109.5
H37A C37 H37C 109.5
H37B C37 H37C 109.5
C35 C38 H38A 109.5
C35 C38 H38B 109.5
H38A C38 H38B 109.5
C35 C38 H38C 109.5
H38A C38 H38C 109.5
H38B C38 H38C 109.5
Si2 C39 H39A 109.5
Si2 C39 H39B 109.5
H39A C39 H39B 109.5
Si2 C39 H39C 109.5
H39A C39 H39C 109.5
H39B C39 H39C 109.5
Si2 C40 H40A 109.5
Si2 C40 H40B 109.5
H40A C40 H40B 109.5
Si2 C40 H40C 109.5
H40A C40 H40C 109.5
H40B C40 H40C 109.5
Si2 C41 H41A 109.5
Si2 C41 H41B 109.5
H41A C41 H41B 109.5
Si2 C41 H41C 109.5
H41A C41 H41C 109.5
H41B C41 H41C 109.5
Si3 C42 H42A 109.5
Si3 C42 H42B 109.5
H42A C42 H42B 109.5
Si3 C42 H42C 109.5
H42A C42 H42C 109.5
H42B C42 H42C 109.5
Si3 C43 H43A 109.5
Si3 C43 H43B 109.5
H43A C43 H43B 109.5
Si3 C43 H43C 109.5
H43A C43 H43C 109.5
H43B C43 H43C 109.5
Si3 C44 H44A 109.5
Si3 C44 H44B 109.5
H44A C44 H44B 109.5
Si3 C44 H44C 109.5
H44A C44 H44C 109.5
H44B C44 H44C 109.5

loop_
_geom_bond_atom_site_label_1
_geom_bond_atom_site_label_2
_geom_bond_distance
Ag1 O1 2.290(6)
Ag1 Si1 2.3372(19)
Ag1 O2 2.468(8)
Ag2 Si4 2.3461(19)
Ag2 O2 2.363(7)
Ag2 O1 2.566(6)
S1 O3 1.424(7)
S1 O4 1.428(6)
S1 O1 1.466(6)
S1 C24 1.817(8)
S2 O5 1.419(10)
S2 O6 1.423(7)
S2 O2 1.467(8)
S2 C25 1.799(9)
Si4 N3 1.729(6)
Si4 N1 1.822(6)
Si4 N2 1.850(6)
Si4 C8 2.279(7)
N1 C8 1.345(9)
N1 C5 1.487(9)
Si5 N3 1.759(6)
Si5 C23 1.864(8)
Si5 C21 1.865(9)
Si5 C22 1.868(8)
Si1 N6 1.724(6)
Si1 N5 1.834(6)
Si1 N4 1.842(6)
Si1 C2 2.278(7)
N5 C2 1.336(9)
N5 C26 1.500(9)
Si3 N6 1.771(6)
Si3 C42 1.867(9)
Si3 C44 1.868(8)
Si3 C43 1.876(9)
F1 C24 1.330(10)
F2 C24 1.350(9)
F3 C24 1.304(10)
F4 C25 1.273(13)
F5 C25 1.304(11)
F6 C25 1.291(11)
C1 Si6 1.858(8)
C1 H1A 0.9800
C1 H1B 0.9800
C1 H1C 0.9800
N6 Si2 1.759(6)
N2 C8 1.337(9)
N2 C9 1.487(9)
Si6 N3 1.773(6)
Si6 C19 1.866(8)
Si6 C20 1.867(8)
N4 C2 1.339(9)
N4 C35 1.468(9)
C2 C3 1.483(9)
C3 C30 1.379(10)
C3 C34 1.396(10)
Si2 C41 1.856(8)
Si2 C39 1.862(9)
Si2 C40 1.862(9)
C4 C5 1.519(11)
C4 H4A 0.9800
C4 H4B 0.9800
C4 H4C 0.9800
C5 C7 1.504(11)
C5 C6 1.543(12)
C6 H6A 0.9800
C6 H6B 0.9800
C6 H6C 0.9800
C7 H7A 0.9800
C7 H7B 0.9800
C7 H7C 0.9800
C8 C13 1.490(10)
C9 C10 1.509(10)
C9 C11 1.530(11)
C9 C12 1.536(11)
C10 H10A 0.9800
C10 H10B 0.9800
C10 H10C 0.9800
C11 H11A 0.9800
C11 H11B 0.9800
C11 H11C 0.9800
C12 H12A 0.9800
C12 H12B 0.9800
C12 H12C 0.9800
C13 C14 1.380(10)
C13 C18 1.383(10)
C14 C15 1.392(11)
C14 H14 0.9500
C15 C16 1.381(12)
C15 H15 0.9500
C16 C17 1.374(12)
C16 H16 0.9500
C17 C18 1.398(11)
C17 H17 0.9500
C18 H18 0.9500
C19 H19A 0.9800
C19 H19B 0.9800
C19 H19C 0.9800
C20 H20A 0.9800
C20 H20B 0.9800
C20 H20C 0.9800
C21 H21A 0.9800
C21 H21B 0.9800
C21 H21C 0.9800
C22 H22A 0.9800
C22 H22B 0.9800
C22 H22C 0.9800
C23 H23A 0.9800
C23 H23B 0.9800
C23 H23C 0.9800
C26 C28 1.505(12)
C26 C27 1.512(11)
C26 C29 1.534(12)
C27 H27A 0.9800
C27 H27B 0.9800
C27 H27C 0.9800
C28 H28A 0.9800
C28 H28B 0.9800
C28 H28C 0.9800
C29 H29A 0.9800
C29 H29B 0.9800
C29 H29C 0.9800
C30 C31 1.390(11)
C30 H30 0.9500
C31 C32 1.376(12)
C31 H31 0.9500
C32 C33 1.386(12)
C32 H32 0.9500
C33 C34 1.384(11)
C33 H33 0.9500
C34 H34 0.9500
C35 C36 1.519(11)
C35 C37 1.534(10)
C35 C38 1.535(11)
C36 H36A 0.9800
C36 H36B 0.9800
C36 H36C 0.9800
C37 H37A 0.9800
C37 H37B 0.9800
C37 H37C 0.9800
C38 H38A 0.9800
C38 H38B 0.9800
C38 H38C 0.9800
C39 H39A 0.9800
C39 H39B 0.9800
C39 H39C 0.9800
C40 H40A 0.9800
C40 H40B 0.9800
C40 H40C 0.9800
C41 H41A 0.9800
C41 H41B 0.9800
C41 H41C 0.9800
C42 H42A 0.9800
C42 H42B 0.9800
C42 H42C 0.9800
C43 H43A 0.9800
C43 H43B 0.9800
C43 H43C 0.9800
C44 H44A 0.9800
C44 H44B 0.9800
C44 H44C 0.9800

loop_
_geom_hbond_atom_site_label_D
_geom_hbond_atom_site_label_H
_geom_hbond_atom_site_label_A
_geom_hbond_distance_DH
_geom_hbond_distance_HA
_geom_hbond_distance_DA
_geom_hbond_angle_DHA
_geom_hbond_site_symmetry_A
C10 H10C O5 0.98 2.51 3.406(13) 151.7 1_655
C10 H10C O5 0.98 2.51 3.406(13) 151.7 1_655
C10 H10C O5 0.98 2.51 3.406(13) 151.7 1_655
C10 H10C O5 0.98 2.51 3.406(13) 151.7 1_655
C12 H12C O5 0.98 2.74 3.579(13) 143.6 1_655
C10 H10C O5 0.98 2.51 3.406(13) 151.7 1_655
C10 H10C O5 0.98 2.51 3.406(13) 151.7 1_655
C10 H10C O5 0.98 2.51 3.406(13) 151.7 1_655
C10 H10C O5 0.98 2.51 3.406(13) 151.7 1_655
C10 H10C O5 0.98 2.51 3.406(13) 151.7 1_655
C10 H10C O5 0.98 2.51 3.406(13) 151.7 1_655
C12 H12C O5 0.98 2.74 3.579(13) 143.6 1_655
C10 H10C O5 0.98 2.51 3.406(13) 151.7 1_655
C10 H10C O5 0.98 2.51 3.406(13) 151.7 1_655

loop_
_geom_torsion_atom_site_label_1
_geom_torsion_atom_site_label_2
_geom_torsion_atom_site_label_3
_geom_torsion_atom_site_label_4
_geom_torsion
N3 Si4 N1 C8 118.3(4)
N2 Si4 N1 C8 9.1(4)
Ag2 Si4 N1 C8 -93.7(4)
N3 Si4 N1 C5 -76.7(7)
N2 Si4 N1 C5 174.1(7)
C8 Si4 N1 C5 165.1(9)
Ag2 Si4 N1 C5 71.4(7)
N6 Si1 N5 C2 -116.7(4)
N4 Si1 N5 C2 -9.4(4)
Ag1 Si1 N5 C2 98.1(4)
N6 Si1 N5 C26 89.1(7)
N4 Si1 N5 C26 -163.6(7)
C2 Si1 N5 C26 -154.2(9)
Ag1 Si1 N5 C26 -56.1(7)
O3 S1 O1 Ag1 -121.9(5)
O4 S1 O1 Ag1 15.5(6)
C24 S1 O1 Ag1 126.9(4)
O3 S1 O1 Ag2 48.2(7)
O4 S1 O1 Ag2 -174.4(5)
C24 S1 O1 Ag2 -63.0(6)
N5 Si1 N6 Si2 34.4(5)
N4 Si1 N6 Si2 -44.1(5)
C2 Si1 N6 Si2 -5.0(6)
Ag1 Si1 N6 Si2 173.3(3)
N5 Si1 N6 Si3 -136.2(3)
N4 Si1 N6 Si3 145.3(3)
C2 Si1 N6 Si3 -175.6(3)
Ag1 Si1 N6 Si3 2.6(5)
C42 Si3 N6 Si1 75.7(4)
C44 Si3 N6 Si1 -164.3(4)
C43 Si3 N6 Si1 -47.7(6)
C42 Si3 N6 Si2 -95.5(4)
C44 Si3 N6 Si2 24.5(5)
C43 Si3 N6 Si2 141.1(5)
N3 Si4 N2 C8 -116.0(4)
N1 Si4 N2 C8 -9.1(4)
Ag2 Si4 N2 C8 103.0(4)
N3 Si4 N2 C9 87.3(7)
N1 Si4 N2 C9 -165.8(7)
C8 Si4 N2 C9 -156.7(9)
Ag2 Si4 N2 C9 -53.7(7)
N6 Si1 N4 C2 117.8(4)
N5 Si1 N4 C2 9.4(4)
Ag1 Si1 N4 C2 -94.5(4)
N6 Si1 N4 C35 -83.6(7)
N5 Si1 N4 C35 168.0(7)
C2 Si1 N4 C35 158.6(8)
Ag1 Si1 N4 C35 64.1(6)
C26 N5 C2 N4 168.7(6)
Si1 N5 C2 N4 12.8(5)
C26 N5 C2 C3 -10.6(11)
Si1 N5 C2 C3 -166.5(6)
C26 N5 C2 Si1 155.9(8)
C35 N4 C2 N5 -171.8(6)
Si1 N4 C2 N5 -12.7(5)
C35 N4 C2 C3 7.5(11)
Si1 N4 C2 C3 166.6(6)
C35 N4 C2 Si1 -159.1(8)
N5 C2 C3 C30 92.8(9)
N4 C2 C3 C30 -86.4(9)
Si1 C2 C3 C30 -5(3)
N5 C2 C3 C34 -90.6(9)
N4 C2 C3 C34 90.3(9)
Si1 C2 C3 C34 172(2)
Si1 N6 Si2 C41 -113.6(5)
Si3 N6 Si2 C41 56.7(5)
Si1 N6 Si2 C39 122.7(5)
Si3 N6 Si2 C39 -67.0(5)
Si1 N6 Si2 C40 5.2(6)
Si3 N6 Si2 C40 175.5(4)
O5 S2 O2 Ag2 3.2(8)
O6 S2 O2 Ag2 142.6(4)
C25 S2 O2 Ag2 -108.0(4)
O5 S2 O2 Ag1 -106.3(6)
O6 S2 O2 Ag1 33.1(6)
C25 S2 O2 Ag1 142.5(4)
C8 N1 C5 C7 58.8(11)
Si4 N1 C5 C7 -101.1(8)
C8 N1 C5 C4 180.0(8)
Si4 N1 C5 C4 20.1(10)
C8 N1 C5 C6 -63.1(10)
Si4 N1 C5 C6 137.0(6)
C9 N2 C8 N1 169.6(7)
Si4 N2 C8 N1 12.2(5)
C9 N2 C8 C13 -9.2(11)
Si4 N2 C8 C13 -166.6(6)
C9 N2 C8 Si4 157.3(8)
C5 N1 C8 N2 -178.6(7)
Si4 N1 C8 N2 -12.4(5)
C5 N1 C8 C13 0.2(12)
Si4 N1 C8 C13 166.4(6)
C5 N1 C8 Si4 -166.2(9)
C8 N2 C9 C10 171.2(7)
Si4 N2 C9 C10 -41.0(9)
C8 N2 C9 C11 -70.0(9)
Si4 N2 C9 C11 77.9(8)
C8 N2 C9 C12 51.5(10)
Si4 N2 C9 C12 -160.6(6)
N2 C8 C13 C14 87.4(9)
N1 C8 C13 C14 -91.2(9)
Si4 C8 C13 C14 0(3)
N2 C8 C13 C18 -87.6(9)
N1 C8 C13 C18 93.8(9)
Si4 C8 C13 C18 -175(2)
C18 C13 C14 C15 -0.9(11)
C8 C13 C14 C15 -175.9(7)
C13 C14 C15 C16 1.4(12)
C14 C15 C16 C17 -2.0(12)
C15 C16 C17 C18 2.1(12)
C14 C13 C18 C17 1.1(11)
C8 C13 C18 C17 176.0(6)
C16 C17 C18 C13 -1.6(11)
N1 Si4 N3 Si5 -47.3(5)
N2 Si4 N3 Si5 31.5(5)
C8 Si4 N3 Si5 -8.2(6)
Ag2 Si4 N3 Si5 166.8(3)
N1 Si4 N3 Si6 141.2(3)
N2 Si4 N3 Si6 -140.0(3)
C8 Si4 N3 Si6 -179.7(3)
Ag2 Si4 N3 Si6 -4.7(4)
C23 Si5 N3 Si4 123.4(5)
C21 Si5 N3 Si4 4.6(6)
C22 Si5 N3 Si4 -112.7(5)
C23 Si5 N3 Si6 -65.5(5)
C21 Si5 N3 Si6 175.7(4)
C22 Si5 N3 Si6 58.4(5)
C1 Si6 N3 Si4 69.5(4)
C19 Si6 N3 Si4 -171.2(4)
C20 Si6 N3 Si4 -54.3(5)
C1 Si6 N3 Si5 -102.4(4)
C19 Si6 N3 Si5 16.9(5)
C20 Si6 N3 Si5 133.8(4)
O3 S1 C24 F3 176.9(6)
O4 S1 C24 F3 54.0(7)
O1 S1 C24 F3 -64.0(7)
O3 S1 C24 F1 -59.3(7)
O4 S1 C24 F1 177.8(6)
O1 S1 C24 F1 59.7(6)
O3 S1 C24 F2 58.0(6)
O4 S1 C24 F2 -64.8(6)
O1 S1 C24 F2 177.1(5)
O5 S2 C25 F4 175.4(10)
O6 S2 C25 F4 57.9(10)
O2 S2 C25 F4 -56.6(10)
O5 S2 C25 F6 52.3(9)
O6 S2 C25 F6 -65.2(7)
O2 S2 C25 F6 -179.7(7)
O5 S2 C25 F5 -64.2(8)
O6 S2 C25 F5 178.3(6)
O2 S2 C25 F5 63.8(7)
C2 N5 C26 C28 179.0(8)
Si1 N5 C26 C28 -35.5(10)
C2 N5 C26 C27 57.5(10)
Si1 N5 C26 C27 -157.1(7)
C2 N5 C26 C29 -63.4(10)
Si1 N5 C26 C29 82.1(9)
C34 C3 C30 C31 -1.3(11)
C2 C3 C30 C31 175.3(7)
C3 C30 C31 C32 -0.1(11)
C30 C31 C32 C33 1.3(12)
C31 C32 C33 C34 -1.1(12)
C32 C33 C34 C3 -0.4(12)
C30 C3 C34 C33 1.6(12)
C2 C3 C34 C33 -175.1(7)
C2 N4 C35 C36 -46.3(10)
Si1 N4 C35 C36 163.2(5)
C2 N4 C35 C37 -166.2(7)
Si1 N4 C35 C37 43.4(9)
C2 N4 C35 C38 77.3(9)
Si1 N4 C35 C38 -73.1(8)
